data_4080757
loop_
_publ_author_name
'Beck, Robert'
'Johnson, Samuel A.'

_publ_section_title
;
 Dinuclear Ni(I)---Ni(I) Complexes with Syn-Facial Bridging Ligands from
 Ni(I) Precursors or Ni(II)/Ni(0) Comproportionation
;
_journal_issue 10
_journal_name_full Organometallics
_journal_page_first 2944
_journal_paper_doi 10.1021/om4001633
_journal_volume 32
_journal_year 2013
_chemical_formula_moiety 'C14 H26 Cl Ni P'
_chemical_formula_sum 'C14 H26 Cl Ni P'
_chemical_formula_weight 319.48
_chemical_name_systematic
;
 ?
;
_space_group_IT_number 2
_symmetry_cell_setting triclinic
_symmetry_space_group_name_Hall '-P 1'
_symmetry_space_group_name_H-M 'P -1'
_atom_sites_solution_hydrogens geom
_atom_sites_solution_primary direct
_atom_sites_solution_secondary difmap
_audit_creation_date 2013-04-09T14:03:29-00:00
_audit_creation_method 'WinGX routine CIF_UPDATE'
_cell_angle_alpha 96.640(2)
_cell_angle_beta 96.441(2)
_cell_angle_gamma 90.256(2)
_cell_formula_units_Z 4
_cell_length_a 7.7760(9)
_cell_length_b 14.0565(17)
_cell_length_c 14.5394(17)
_cell_measurement_reflns_used 2282
_cell_measurement_temperature 173(2)
_cell_measurement_theta_max 22.39
_cell_measurement_theta_min 2.64
_cell_volume 1568.3(3)
_computing_cell_refinement 'Bruker SAINT'
_computing_data_collection 'Bruker APEX2'
_computing_data_reduction 'Bruker SAINT'
_computing_molecular_graphics 'Bruker SHELXTL'
_computing_publication_material 'Bruker SHELXTL'
_computing_structure_refinement 'SHELXL-97 (Sheldrick, 1997)'
_computing_structure_solution 'SHELXS-97 (Sheldrick, 2008)'
_diffrn_ambient_temperature 173(2)
_diffrn_measured_fraction_theta_full 0.997
_diffrn_measured_fraction_theta_max 0.997
_diffrn_measurement_device_type 'CCD area detector'
_diffrn_measurement_method 'phi and omega scans'
_diffrn_radiation_monochromator graphite
_diffrn_radiation_type MoK\a
_diffrn_radiation_wavelength 0.71073
_diffrn_reflns_av_R_equivalents 0.0658
_diffrn_reflns_av_unetI/netI 0.0822
_diffrn_reflns_limit_h_max 9
_diffrn_reflns_limit_h_min -9
_diffrn_reflns_limit_k_max 16
_diffrn_reflns_limit_k_min -16
_diffrn_reflns_limit_l_max 17
_diffrn_reflns_limit_l_min -17
_diffrn_reflns_number 15428
_diffrn_reflns_theta_full 25
_diffrn_reflns_theta_max 25
_diffrn_reflns_theta_min 1.46
_diffrn_standards_number 0
_exptl_absorpt_coefficient_mu 1.488
_exptl_absorpt_correction_T_max 0.8619
_exptl_absorpt_correction_T_min 0.7203
_exptl_absorpt_correction_type multi-scan
_exptl_absorpt_process_details 'SADABS, BRUKER 2001'
_exptl_crystal_colour red
_exptl_crystal_density_diffrn 1.353
_exptl_crystal_density_method 'not measured'
_exptl_crystal_description plate
_exptl_crystal_F_000 680
_exptl_crystal_size_max 0.25
_exptl_crystal_size_mid 0.2
_exptl_crystal_size_min 0.05
_refine_diff_density_max 0.618
_refine_diff_density_min -0.368
_refine_diff_density_rms 0.091
_refine_ls_extinction_method none
_refine_ls_goodness_of_fit_ref 0.998
_refine_ls_hydrogen_treatment constr
_refine_ls_matrix_type full
_refine_ls_number_parameters 319
_refine_ls_number_reflns 5518
_refine_ls_number_restraints 0
_refine_ls_restrained_S_all 0.998
_refine_ls_R_factor_all 0.0796
_refine_ls_R_factor_gt 0.0507
_refine_ls_shift/su_max 0.001
_refine_ls_shift/su_mean 0
_refine_ls_structure_factor_coef Fsqd
_refine_ls_weighting_details 'calc w=1/[\s^2^(Fo^2^)+(0.0400P)^2^+0.0000P] where P=(Fo^2^+2Fc^2^)/3'
_refine_ls_weighting_scheme calc
_refine_ls_wR_factor_gt 0.0939
_refine_ls_wR_factor_ref 0.106
_reflns_number_gt 3930
_reflns_number_total 5518
_reflns_threshold_expression >2sigma(I)
_cod_data_source_file om4001633_si_001.cif
_cod_data_source_block 4a
_cod_depositor_comments
;
The following automatic conversions were performed:

'_symmetry_cell_setting' value 'Triclinic' changed to 'triclinic'
according to /home/saulius/struct/CIF-dictionaries/cif_core.dic
dictionary named 'cif_core.dic' version 2.3.1 from 2005-06-27.

Automatic conversion script
Id: cif_fix_values 1891 2012-01-12 08:04:46Z andrius 
;
_cod_original_sg_symbol_H-M P-1
_cod_database_code 4080757

loop_
_symmetry_equiv_pos_as_xyz
'x, y, z'
'-x, -y, -z'

loop_
_atom_site_label
_atom_site_type_symbol
_atom_site_fract_x
_atom_site_fract_y
_atom_site_fract_z
_atom_site_U_iso_or_equiv
_atom_site_adp_type
_atom_site_occupancy
_atom_site_symmetry_multiplicity
_atom_site_calc_flag
_atom_site_refinement_flags
Ni1 Ni 0.31934(7) 0.84841(4) 0.14608(4) 0.02392(16) Uani 1 1 d .
P1 P 0.21118(14) 0.88909(8) 0.27604(8) 0.0204(3) Uani 1 1 d .
Cl1 Cl 0.40398(19) 0.70629(9) 0.17821(10) 0.0522(4) Uani 1 1 d .
C1 C 0.5004(8) 0.8812(5) 0.0531(4) 0.0531(16) Uani 1 1 d .
H1 H 0.6174 0.8614 0.0568 0.064 Uiso 1 1 calc R
C2 C 0.4445(7) 0.9626(4) 0.0939(3) 0.0452(14) Uani 1 1 d .
H2 H 0.5151 1.0119 0.13 0.054 Uiso 1 1 calc R
C3 C 0.2620(7) 0.9639(4) 0.0746(4) 0.0458(15) Uani 1 1 d .
H3 H 0.1866 1.0108 0.0993 0.055 Uiso 1 1 calc R
C4 C 0.2141(7) 0.8813(4) 0.0111(4) 0.0496(15) Uani 1 1 d .
H4 H 0.1022 0.8654 -0.0204 0.059 Uiso 1 1 calc R
C5 C 0.3598(9) 0.8296(4) 0.0043(3) 0.0517(16) Uani 1 1 d .
H5 H 0.3649 0.7675 -0.0289 0.062 Uiso 1 1 calc R
C6 C 0.0651(6) 0.9925(3) 0.2734(3) 0.0285(11) Uani 1 1 d .
H6 H 0.1294 1.0417 0.2456 0.034 Uiso 1 1 calc R
C7 C 0.0198(6) 1.0435(3) 0.3664(3) 0.0421(13) Uani 1 1 d .
H7A H -0.0336 1.105 0.3561 0.063 Uiso 1 1 calc R
H7B H 0.1255 1.0547 0.41 0.063 Uiso 1 1 calc R
H7C H -0.0614 1.0035 0.3926 0.063 Uiso 1 1 calc R
C8 C -0.0974(6) 0.9693(4) 0.2053(3) 0.0430(13) Uani 1 1 d .
H8A H -0.1801 0.9334 0.2348 0.064 Uiso 1 1 calc R
H8B H -0.0667 0.9306 0.1492 0.064 Uiso 1 1 calc R
H8C H -0.1498 1.029 0.1882 0.064 Uiso 1 1 calc R
C9 C 0.3798(5) 0.9296(3) 0.3733(3) 0.0279(11) Uani 1 1 d .
H9 H 0.3205 0.9474 0.4302 0.033 Uiso 1 1 calc R
C10 C 0.4743(6) 1.0198(4) 0.3522(3) 0.0432(13) Uani 1 1 d .
H10A H 0.5609 1.0416 0.4048 0.065 Uiso 1 1 calc R
H10B H 0.3903 1.0705 0.3427 0.065 Uiso 1 1 calc R
H10C H 0.5316 1.0047 0.2957 0.065 Uiso 1 1 calc R
C11 C 0.5086(6) 0.8512(4) 0.3947(4) 0.0457(14) Uani 1 1 d .
H11A H 0.5623 0.8288 0.3385 0.068 Uiso 1 1 calc R
H11B H 0.4478 0.7976 0.4151 0.068 Uiso 1 1 calc R
H11C H 0.5982 0.877 0.4442 0.068 Uiso 1 1 calc R
C12 C 0.1039(5) 0.7875(3) 0.3175(3) 0.0272(11) Uani 1 1 d .
H12 H 0.1978 0.7407 0.33 0.033 Uiso 1 1 calc R
C13 C 0.0259(6) 0.8088(3) 0.4094(3) 0.0402(13) Uani 1 1 d .
H13A H -0.0799 0.8457 0.3993 0.06 Uiso 1 1 calc R
H13B H 0.1094 0.8461 0.4553 0.06 Uiso 1 1 calc R
H13C H -0.002 0.7485 0.4326 0.06 Uiso 1 1 calc R
C14 C -0.0259(6) 0.7341(3) 0.2427(3) 0.0409(13) Uani 1 1 d .
H14A H -0.0638 0.6748 0.2643 0.061 Uiso 1 1 calc R
H14B H 0.0288 0.7188 0.1854 0.061 Uiso 1 1 calc R
H14C H -0.1262 0.7746 0.2302 0.061 Uiso 1 1 calc R
Ni2 Ni 0.23794(7) 0.34693(4) 0.14808(4) 0.02370(16) Uani 1 1 d .
P2 P 0.40658(14) 0.39100(8) 0.27557(8) 0.0201(3) Uani 1 1 d .
Cl2 Cl 0.15941(18) 0.20872(9) 0.18732(9) 0.0515(4) Uani 1 1 d .
C15 C 0.2901(7) 0.3737(4) 0.0103(3) 0.0404(13) Uani 1 1 d .
H15 H 0.3883 0.3566 -0.021 0.048 Uiso 1 1 calc R
C16 C 0.2694(6) 0.4582(3) 0.0714(3) 0.0362(12) Uani 1 1 d .
H16 H 0.3574 0.5048 0.0943 0.043 Uiso 1 1 calc R
C17 C 0.0961(7) 0.4616(4) 0.0927(3) 0.0408(13) Uani 1 1 d .
H17 H 0.044 0.5131 0.1271 0.049 Uiso 1 1 calc R
C18 C 0.0182(6) 0.3765(4) 0.0540(4) 0.0438(14) Uani 1 1 d .
H18 H -0.0975 0.3573 0.0587 0.053 Uiso 1 1 calc R
C19 C 0.1398(7) 0.3223(4) 0.0059(3) 0.0461(14) Uani 1 1 d .
H19 H 0.1197 0.2593 -0.025 0.055 Uiso 1 1 calc R
C20 C 0.5509(5) 0.4937(3) 0.2670(3) 0.0252(10) Uani 1 1 d .
H20 H 0.4744 0.5417 0.2381 0.03 Uiso 1 1 calc R
C21 C 0.6398(6) 0.5474(3) 0.3571(3) 0.0425(13) Uani 1 1 d .
H21A H 0.7276 0.5066 0.3855 0.064 Uiso 1 1 calc R
H21B H 0.5537 0.564 0.4003 0.064 Uiso 1 1 calc R
H21C H 0.6951 0.6061 0.3433 0.064 Uiso 1 1 calc R
C22 C 0.6835(6) 0.4678(4) 0.1983(3) 0.0413(13) Uani 1 1 d .
H22A H 0.7311 0.5266 0.18 0.062 Uiso 1 1 calc R
H22B H 0.627 0.4286 0.1429 0.062 Uiso 1 1 calc R
H22C H 0.7773 0.4316 0.228 0.062 Uiso 1 1 calc R
C23 C 0.2869(5) 0.4342(3) 0.3747(3) 0.0247(10) Uani 1 1 d .
H23 H 0.3744 0.4556 0.429 0.03 Uiso 1 1 calc R
C24 C 0.1739(6) 0.3568(4) 0.4039(3) 0.0457(14) Uani 1 1 d .
H24A H 0.1118 0.3841 0.4556 0.069 Uiso 1 1 calc R
H24B H 0.2469 0.3047 0.424 0.069 Uiso 1 1 calc R
H24C H 0.0903 0.3318 0.3511 0.069 Uiso 1 1 calc R
C25 C 0.1792(6) 0.5208(3) 0.3532(3) 0.0418(13) Uani 1 1 d .
H25A H 0.0894 0.5017 0.3014 0.063 Uiso 1 1 calc R
H25B H 0.2542 0.5705 0.336 0.063 Uiso 1 1 calc R
H25C H 0.1247 0.5459 0.4084 0.063 Uiso 1 1 calc R
C26 C 0.5313(6) 0.2909(3) 0.3174(3) 0.0291(11) Uani 1 1 d .
H26 H 0.4431 0.2447 0.3322 0.035 Uiso 1 1 calc R
C27 C 0.6527(6) 0.3135(4) 0.4076(3) 0.0484(15) Uani 1 1 d .
H27A H 0.6946 0.2536 0.4297 0.073 Uiso 1 1 calc R
H27B H 0.59 0.349 0.455 0.073 Uiso 1 1 calc R
H27C H 0.7512 0.3523 0.3959 0.073 Uiso 1 1 calc R
C28 C 0.6270(6) 0.2353(3) 0.2423(3) 0.0443(14) Uani 1 1 d .
H28A H 0.7247 0.2741 0.2296 0.066 Uiso 1 1 calc R
H28B H 0.5475 0.2207 0.185 0.066 Uiso 1 1 calc R
H28C H 0.6699 0.1754 0.264 0.066 Uiso 1 1 calc R

loop_
_atom_site_aniso_label
_atom_site_aniso_U_11
_atom_site_aniso_U_22
_atom_site_aniso_U_33
_atom_site_aniso_U_23
_atom_site_aniso_U_13
_atom_site_aniso_U_12
Ni1 0.0320(4) 0.0198(3) 0.0212(3) 0.0027(2) 0.0081(3) 0.0002(2)
P1 0.0212(6) 0.0206(6) 0.0194(6) 0.0021(5) 0.0034(5) 0.0009(5)
Cl1 0.0866(11) 0.0276(7) 0.0511(9) 0.0123(6) 0.0372(8) 0.0211(7)
C1 0.052(4) 0.068(4) 0.050(4) 0.028(3) 0.028(3) 0.011(3)
C2 0.065(4) 0.042(3) 0.029(3) 0.015(3) 0.000(3) -0.026(3)
C3 0.066(4) 0.040(3) 0.044(3) 0.027(3) 0.035(3) 0.023(3)
C4 0.048(4) 0.067(4) 0.034(3) 0.029(3) -0.017(3) -0.024(3)
C5 0.094(5) 0.042(3) 0.023(3) 0.003(3) 0.020(3) 0.007(3)
C6 0.032(3) 0.026(3) 0.029(3) 0.006(2) 0.008(2) 0.007(2)
C7 0.050(3) 0.036(3) 0.042(3) 0.007(2) 0.015(3) 0.023(2)
C8 0.035(3) 0.050(3) 0.046(3) 0.014(3) 0.004(2) 0.015(3)
C9 0.026(3) 0.036(3) 0.021(3) -0.003(2) 0.004(2) 0.001(2)
C10 0.035(3) 0.053(4) 0.038(3) -0.006(3) 0.000(2) -0.017(2)
C11 0.031(3) 0.062(4) 0.042(3) 0.006(3) -0.004(2) 0.008(3)
C12 0.028(3) 0.024(3) 0.030(3) 0.006(2) 0.001(2) -0.001(2)
C13 0.043(3) 0.046(3) 0.036(3) 0.013(2) 0.014(2) -0.003(2)
C14 0.046(3) 0.039(3) 0.038(3) 0.005(2) 0.005(2) -0.018(2)
Ni2 0.0291(4) 0.0190(3) 0.0215(3) 0.0026(2) -0.0036(2) -0.0006(2)
P2 0.0208(6) 0.0197(6) 0.0197(6) 0.0030(5) 0.0013(5) 0.0011(5)
Cl2 0.0739(10) 0.0266(7) 0.0498(9) 0.0120(6) -0.0181(7) -0.0188(6)
C15 0.051(4) 0.047(3) 0.025(3) 0.005(2) 0.011(2) 0.013(3)
C16 0.045(3) 0.029(3) 0.033(3) 0.015(2) -0.010(2) -0.007(2)
C17 0.057(4) 0.036(3) 0.031(3) 0.013(2) 0.002(3) 0.019(3)
C18 0.024(3) 0.067(4) 0.042(3) 0.026(3) -0.010(2) 0.001(3)
C19 0.071(4) 0.040(3) 0.023(3) 0.003(2) -0.010(3) -0.005(3)
C20 0.023(3) 0.027(3) 0.025(3) 0.005(2) 0.0032(19) -0.0042(19)
C21 0.047(3) 0.044(3) 0.034(3) -0.001(2) 0.000(2) -0.023(3)
C22 0.030(3) 0.054(3) 0.041(3) 0.008(3) 0.006(2) -0.013(2)
C23 0.018(2) 0.035(3) 0.020(2) -0.001(2) 0.0039(19) -0.001(2)
C24 0.037(3) 0.065(4) 0.036(3) -0.002(3) 0.017(2) -0.010(3)
C25 0.037(3) 0.045(3) 0.040(3) -0.005(3) 0.001(2) 0.012(2)
C26 0.035(3) 0.029(3) 0.023(3) 0.007(2) 0.001(2) 0.006(2)
C27 0.044(3) 0.059(4) 0.040(3) 0.010(3) -0.010(3) 0.019(3)
C28 0.050(3) 0.043(3) 0.042(3) 0.011(3) 0.008(3) 0.022(3)

loop_
_atom_type_symbol
_atom_type_description
_atom_type_scat_dispersion_real
_atom_type_scat_dispersion_imag
_atom_type_scat_source
C C 0.0033 0.0016 'International Tables Vol C Tables 4.2.6.8 and 6.1.1.4'
H H 0 0 'International Tables Vol C Tables 4.2.6.8 and 6.1.1.4'
P P 0.1023 0.0942 'International Tables Vol C Tables 4.2.6.8 and 6.1.1.4'
Cl Cl 0.1484 0.1585 'International Tables Vol C Tables 4.2.6.8 and 6.1.1.4'
Ni Ni 0.3393 1.1124 'International Tables Vol C Tables 4.2.6.8 and 6.1.1.4'

loop_
_geom_angle_atom_site_label_1
_geom_angle_atom_site_label_2
_geom_angle_atom_site_label_3
_geom_angle
C3 Ni1 C5 64.5(2)
C3 Ni1 C2 39.57(19)
C5 Ni1 C2 62.7(2)
C3 Ni1 C1 64.1(2)
C5 Ni1 C1 38.1(2)
C2 Ni1 C1 36.2(2)
C3 Ni1 C4 39.4(2)
C5 Ni1 C4 37.2(2)
C2 Ni1 C4 64.2(2)
C1 Ni1 C4 63.1(2)
C3 Ni1 P1 102.19(15)
C5 Ni1 P1 163.11(19)
C2 Ni1 P1 114.41(17)
C1 Ni1 P1 147.4(2)
C4 Ni1 P1 125.94(18)
C3 Ni1 Cl1 161.37(15)
C5 Ni1 Cl1 96.88(16)
C2 Ni1 Cl1 132.84(18)
C1 Ni1 Cl1 101.34(17)
C4 Ni1 Cl1 124.82(18)
P1 Ni1 Cl1 96.20(5)
C12 P1 C6 110.3(2)
C12 P1 C9 103.6(2)
C6 P1 C9 103.1(2)
C12 P1 Ni1 112.41(15)
C6 P1 Ni1 114.26(15)
C9 P1 Ni1 112.31(15)
C2 C1 C5 108.8(5)
C2 C1 Ni1 71.5(3)
C5 C1 Ni1 69.6(3)
C2 C1 H1 125.6
C5 C1 H1 125.6
Ni1 C1 H1 124.8
C1 C2 C3 108.3(5)
C1 C2 Ni1 72.3(3)
C3 C2 Ni1 67.1(3)
C1 C2 H2 125.9
C3 C2 H2 125.9
Ni1 C2 H2 126.2
C2 C3 C4 106.4(5)
C2 C3 Ni1 73.3(3)
C4 C3 Ni1 73.7(3)
C2 C3 H3 126.8
C4 C3 H3 126.8
Ni1 C3 H3 118.3
C5 C4 C3 106.3(5)
C5 C4 Ni1 70.0(3)
C3 C4 Ni1 66.8(3)
C5 C4 H4 126.8
C3 C4 H4 126.8
Ni1 C4 H4 127.8
C4 C5 C1 109.7(5)
C4 C5 Ni1 72.8(3)
C1 C5 Ni1 72.3(3)
C4 C5 H5 125.2
C1 C5 H5 125.2
Ni1 C5 H5 121.3
C8 C6 C7 111.0(4)
C8 C6 P1 111.8(3)
C7 C6 P1 118.5(3)
C8 C6 H6 104.7
C7 C6 H6 104.7
P1 C6 H6 104.7
C6 C7 H7A 109.5
C6 C7 H7B 109.5
H7A C7 H7B 109.5
C6 C7 H7C 109.5
H7A C7 H7C 109.5
H7B C7 H7C 109.5
C6 C8 H8A 109.5
C6 C8 H8B 109.5
H8A C8 H8B 109.5
C6 C8 H8C 109.5
H8A C8 H8C 109.5
H8B C8 H8C 109.5
C11 C9 C10 110.9(4)
C11 C9 P1 112.7(3)
C10 C9 P1 110.1(3)
C11 C9 H9 107.7
C10 C9 H9 107.7
P1 C9 H9 107.7
C9 C10 H10A 109.5
C9 C10 H10B 109.5
H10A C10 H10B 109.5
C9 C10 H10C 109.5
H10A C10 H10C 109.5
H10B C10 H10C 109.5
C9 C11 H11A 109.5
C9 C11 H11B 109.5
H11A C11 H11B 109.5
C9 C11 H11C 109.5
H11A C11 H11C 109.5
H11B C11 H11C 109.5
C14 C12 C13 111.0(4)
C14 C12 P1 112.8(3)
C13 C12 P1 116.2(3)
C14 C12 H12 105.2
C13 C12 H12 105.2
P1 C12 H12 105.2
C12 C13 H13A 109.5
C12 C13 H13B 109.5
H13A C13 H13B 109.5
C12 C13 H13C 109.5
H13A C13 H13C 109.5
H13B C13 H13C 109.5
C12 C14 H14A 109.5
C12 C14 H14B 109.5
H14A C14 H14B 109.5
C12 C14 H14C 109.5
H14A C14 H14C 109.5
H14B C14 H14C 109.5
C16 Ni2 C19 64.4(2)
C16 Ni2 C18 64.4(2)
C19 Ni2 C18 38.89(19)
C16 Ni2 C17 39.42(18)
C19 Ni2 C17 64.0(2)
C18 Ni2 C17 37.31(19)
C16 Ni2 C15 39.17(18)
C19 Ni2 C15 37.18(19)
C18 Ni2 C15 63.81(19)
C17 Ni2 C15 64.75(19)
C16 Ni2 P2 102.00(14)
C19 Ni2 P2 161.89(17)
C18 Ni2 P2 148.05(17)
C17 Ni2 P2 113.82(15)
C15 Ni2 P2 124.78(15)
C16 Ni2 Cl2 161.58(14)
C19 Ni2 Cl2 97.25(15)
C18 Ni2 Cl2 100.93(16)
C17 Ni2 Cl2 133.11(16)
C15 Ni2 Cl2 125.59(15)
P2 Ni2 Cl2 96.21(5)
C26 P2 C23 103.5(2)
C26 P2 C20 110.6(2)
C23 P2 C20 103.0(2)
C26 P2 Ni2 112.15(15)
C23 P2 Ni2 113.08(14)
C20 P2 Ni2 113.67(15)
C19 C15 C16 105.9(5)
C19 C15 Ni2 69.4(3)
C16 C15 Ni2 66.2(3)
C19 C15 H15 127.1
C16 C15 H15 127.1
Ni2 C15 H15 128.8
C17 C16 C15 108.8(4)
C17 C16 Ni2 73.6(3)
C15 C16 Ni2 74.6(3)
C17 C16 H16 125.6
C15 C16 H16 125.6
Ni2 C16 H16 118.1
C18 C17 C16 106.7(5)
C18 C17 Ni2 71.2(3)
C16 C17 Ni2 67.0(3)
C18 C17 H17 126.6
C16 C17 H17 126.6
Ni2 C17 H17 126.7
C17 C18 C19 108.2(5)
C17 C18 Ni2 71.5(3)
C19 C18 Ni2 69.6(3)
C17 C18 H18 125.9
C19 C18 H18 125.9
Ni2 C18 H18 124.6
C15 C19 C18 109.8(5)
C15 C19 Ni2 73.5(3)
C18 C19 Ni2 71.5(3)
C15 C19 H19 125.1
C18 C19 H19 125.1
Ni2 C19 H19 121.5
C21 C20 C22 110.3(4)
C21 C20 P2 118.3(3)
C22 C20 P2 111.8(3)
C21 C20 H20 105.1
C22 C20 H20 105.1
P2 C20 H20 105.1
C20 C21 H21A 109.5
C20 C21 H21B 109.5
H21A C21 H21B 109.5
C20 C21 H21C 109.5
H21A C21 H21C 109.5
H21B C21 H21C 109.5
C20 C22 H22A 109.5
C20 C22 H22B 109.5
H22A C22 H22B 109.5
C20 C22 H22C 109.5
H22A C22 H22C 109.5
H22B C22 H22C 109.5
C25 C23 C24 110.4(4)
C25 C23 P2 110.9(3)
C24 C23 P2 113.1(3)
C25 C23 H23 107.4
C24 C23 H23 107.4
P2 C23 H23 107.4
C23 C24 H24A 109.5
C23 C24 H24B 109.5
H24A C24 H24B 109.5
C23 C24 H24C 109.5
H24A C24 H24C 109.5
H24B C24 H24C 109.5
C23 C25 H25A 109.5
C23 C25 H25B 109.5
H25A C25 H25B 109.5
C23 C25 H25C 109.5
H25A C25 H25C 109.5
H25B C25 H25C 109.5
C27 C26 C28 110.4(4)
C27 C26 P2 116.6(3)
C28 C26 P2 113.2(3)
C27 C26 H26 105.1
C28 C26 H26 105.1
P2 C26 H26 105.1
C26 C27 H27A 109.5
C26 C27 H27B 109.5
H27A C27 H27B 109.5
C26 C27 H27C 109.5
H27A C27 H27C 109.5
H27B C27 H27C 109.5
C26 C28 H28A 109.5
C26 C28 H28B 109.5
H28A C28 H28B 109.5
C26 C28 H28C 109.5
H28A C28 H28C 109.5
H28B C28 H28C 109.5

loop_
_geom_bond_atom_site_label_1
_geom_bond_atom_site_label_2
_geom_bond_distance
Ni1 C3 2.051(5)
Ni1 C5 2.106(5)
Ni1 C2 2.131(5)
Ni1 C1 2.141(5)
Ni1 C4 2.141(5)
Ni1 P1 2.1711(13)
Ni1 Cl1 2.1911(13)
P1 C12 1.845(4)
P1 C6 1.846(4)
P1 C9 1.853(4)
C1 C2 1.327(7)
C1 C5 1.385(8)
C1 H1 0.9500
C2 C3 1.418(7)
C2 H2 0.9500
C3 C4 1.417(7)
C3 H3 0.9500
C4 C5 1.354(7)
C4 H4 0.9500
C5 H5 0.9500
C6 C8 1.526(6)
C6 C7 1.534(6)
C6 H6 1.0000
C7 H7A 0.9800
C7 H7B 0.9800
C7 H7C 0.9800
C8 H8A 0.9800
C8 H8B 0.9800
C8 H8C 0.9800
C9 C11 1.523(6)
C9 C10 1.540(6)
C9 H9 1.0000
C10 H10A 0.9800
C10 H10B 0.9800
C10 H10C 0.9800
C11 H11A 0.9800
C11 H11B 0.9800
C11 H11C 0.9800
C12 C14 1.524(6)
C12 C13 1.528(6)
C12 H12 1.0000
C13 H13A 0.9800
C13 H13B 0.9800
C13 H13C 0.9800
C14 H14A 0.9800
C14 H14B 0.9800
C14 H14C 0.9800
Ni2 C16 2.053(4)
Ni2 C19 2.111(5)
Ni2 C18 2.136(5)
Ni2 C17 2.139(5)
Ni2 C15 2.163(5)
Ni2 P2 2.1725(13)
Ni2 Cl2 2.1898(14)
P2 C26 1.837(4)
P2 C23 1.847(4)
P2 C20 1.848(4)
C15 C19 1.363(7)
C15 C16 1.417(6)
C15 H15 0.9500
C16 C17 1.416(7)
C16 H16 0.9500
C17 C18 1.367(7)
C17 H17 0.9500
C18 C19 1.414(7)
C18 H18 0.9500
C19 H19 0.9500
C20 C21 1.524(6)
C20 C22 1.534(6)
C20 H20 1.0000
C21 H21A 0.9800
C21 H21B 0.9800
C21 H21C 0.9800
C22 H22A 0.9800
C22 H22B 0.9800
C22 H22C 0.9800
C23 C25 1.522(6)
C23 C24 1.522(6)
C23 H23 1.0000
C24 H24A 0.9800
C24 H24B 0.9800
C24 H24C 0.9800
C25 H25A 0.9800
C25 H25B 0.9800
C25 H25C 0.9800
C26 C27 1.525(6)
C26 C28 1.532(6)
C26 H26 1.0000
C27 H27A 0.9800
C27 H27B 0.9800
C27 H27C 0.9800
C28 H28A 0.9800
C28 H28B 0.9800
C28 H28C 0.9800
